data_1508477
loop_
_publ_author_name
'Froschauer, Carmen'
'Kahlenberg, Volker'
'Laus, Gerhard'
'Schottenberger, Herwig'

_publ_section_title
;
 Halogen Interactions in 2,4,5-Tribromoimidazolium Salts
;
_journal_issue 3
_journal_name_full Crystals
_journal_page_first 1017
_journal_page_last 1033
_journal_paper_doi 10.3390/cryst2031017
_journal_volume 2
_journal_year 2012
_chemical_formula_moiety 'C8 H8 Br5 N2, F6 P'
_chemical_formula_sum 'C8 H8 Br5 F6 N2 P'
_chemical_formula_weight 676.68
_space_group_IT_number 2
_symmetry_cell_setting triclinic
_symmetry_space_group_name_Hall '-P 1'
_symmetry_space_group_name_H-M 'P -1'
_atom_sites_solution_hydrogens geom
_atom_sites_solution_primary direct
_atom_sites_solution_secondary difmap
_audit_conform_dict_location ftp://ftp.iucr.org/pub/cif_core.dic
_audit_conform_dict_name cif_core.dic
_audit_conform_dict_version 2.4
_audit_creation_date 2012-04-23T16:25:04-00:00
_audit_creation_method 'WinGX routine CIF_UPDATE'
_cell_angle_alpha 90.001(4)
_cell_angle_beta 88.104(4)
_cell_angle_gamma 62.169(8)
_cell_formula_units_Z 2
_cell_length_a 7.6729(4)
_cell_length_b 7.8858(5)
_cell_length_c 15.8383(7)
_cell_measurement_reflns_used 3030
_cell_measurement_temperature 173(2)
_cell_measurement_theta_max 28.5336
_cell_measurement_theta_min 2.9981
_cell_volume 846.88(10)
_computing_cell_refinement
;
        CrysAlisPro, Agilent Technologies,
        Version 1.171.35.19 (release 27-10-2011 CrysAlis171 .NET)
        (compiled Oct 27 2011,15:02:11)
;
_computing_data_collection
;
        CrysAlisPro, Agilent Technologies,
        Version 1.171.35.19 (release 27-10-2011 CrysAlis171 .NET)
        (compiled Oct 27 2011,15:02:11)
;
_computing_data_reduction
;
        CrysAlisPro, Agilent Technologies,
        Version 1.171.35.19 (release 27-10-2011 CrysAlis171 .NET)
        (compiled Oct 27 2011,15:02:11)
;
_computing_structure_refinement 'SHELXL-97 (Sheldrick, 2008)'
_computing_structure_solution 'SIR2002 (Burla et al., 2003)'
_diffrn_ambient_temperature 173(2)
_diffrn_detector_area_resol_mean 10.3575
_diffrn_measured_fraction_theta_full 0.986
_diffrn_measured_fraction_theta_max 0.807
_diffrn_measurement_device_type 'Xcalibur, Ruby, Gemini ultra'
_diffrn_measurement_method '\w scans'
_diffrn_orient_matrix_UB_11 -0.0536811
_diffrn_orient_matrix_UB_12 0.0610844
_diffrn_orient_matrix_UB_13 -0.0329553
_diffrn_orient_matrix_UB_21 -0.0826848
_diffrn_orient_matrix_UB_22 0.0481907
_diffrn_orient_matrix_UB_23 0.0282427
_diffrn_orient_matrix_UB_31 0.0349881
_diffrn_orient_matrix_UB_32 0.0655342
_diffrn_orient_matrix_UB_33 0.0111669
_diffrn_radiation_monochromator graphite
_diffrn_radiation_type MoK\a
_diffrn_radiation_wavelength 0.71073
_diffrn_reflns_av_R_equivalents 0.0231
_diffrn_reflns_av_unetI/netI 0.0449
_diffrn_reflns_limit_h_max 10
_diffrn_reflns_limit_h_min -9
_diffrn_reflns_limit_k_max 10
_diffrn_reflns_limit_k_min -10
_diffrn_reflns_limit_l_max 14
_diffrn_reflns_limit_l_min -20
_diffrn_reflns_number 5619
_diffrn_reflns_theta_full 25.5
_diffrn_reflns_theta_max 28.6
_diffrn_reflns_theta_min 3
_exptl_absorpt_coefficient_mu 12.01
_exptl_absorpt_correction_T_max 1
_exptl_absorpt_correction_T_min 0.35735
_exptl_absorpt_correction_type multi-scan
_exptl_absorpt_process_details
;
        CrysAlisPro, Agilent Technologies,
        Version 1.171.35.19 (release 27-10-2011 CrysAlis171 .NET)
        (compiled Oct 27 2011,15:02:11)
        Empirical absorption correction using spherical harmonics,
 implemented in SCALE3 ABSPACK scaling algorithm.
;
_exptl_crystal_colour colourless
_exptl_crystal_density_diffrn 2.654
_exptl_crystal_density_method 'not measured'
_exptl_crystal_description 'platy fragment'
_exptl_crystal_F_000 628
_exptl_crystal_size_max 0.28
_exptl_crystal_size_mid 0.2
_exptl_crystal_size_min 0.08
_refine_diff_density_max 1.73
_refine_diff_density_min -1.486
_refine_diff_density_rms 0.166
_refine_ls_extinction_method none
_refine_ls_goodness_of_fit_ref 1.072
_refine_ls_hydrogen_treatment mixed
_refine_ls_matrix_type full
_refine_ls_number_parameters 204
_refine_ls_number_reflns 3506
_refine_ls_number_restraints 7
_refine_ls_restrained_S_all 1.075
_refine_ls_R_factor_all 0.0569
_refine_ls_R_factor_gt 0.0425
_refine_ls_shift/su_max 0.001
_refine_ls_shift/su_mean 0
_refine_ls_structure_factor_coef Fsqd
_refine_ls_weighting_details 'calc w=1/[\s^2^(Fo^2^)+(0.0472P)^2^+3.1905P] where P=(Fo^2^+2Fc^2^)/3'
_refine_ls_weighting_scheme calc
_refine_ls_wR_factor_gt 0.1024
_refine_ls_wR_factor_ref 0.1097
_reflns_number_gt 2920
_reflns_number_total 3506
_reflns_threshold_expression >2\s(I)
_cod_data_source_file C8H8Br5F6N2P_P-1_CCDC881957_crystals-02-01017-s001_DC212.cif
_cod_data_source_block cf281_1_chateigner_1508477
_cod_original_cell_volume 846.88(9)
_cod_database_code 1508477

loop_
_symmetry_equiv_pos_as_xyz
'x, y, z'
'-x, -y, -z'

loop_
_atom_site_label
_atom_site_type_symbol
_atom_site_fract_x
_atom_site_fract_y
_atom_site_fract_z
_atom_site_U_iso_or_equiv
_atom_site_adp_type
_atom_site_occupancy
_atom_site_symmetry_multiplicity
_atom_site_calc_flag
_atom_site_refinement_flags
Br5 Br 1.26224(10) 0.04056(10) 0.97481(5) 0.0361(2) Uani 1 1 d .
Br4 Br 0.82603(10) 0.40954(11) 1.04358(4) 0.0357(2) Uani 1 1 d .
Br3 Br 0.95449(9) 0.57494(9) 0.73562(5) 0.03083(18) Uani 1 1 d .
Br1 Br 0.55046(9) 0.14769(10) 0.81585(5) 0.03117(18) Uani 1 1 d .
Br2 Br 0.91414(10) 0.34199(11) 0.54335(5) 0.0391(2) Uani 1 1 d .
P P 1.2954(2) -0.1720(2) 0.69886(11) 0.0235(4) Uani 1 1 d .
C7 C 0.6697(7) 0.1011(7) 0.6073(4) 0.0157(11) Uani 1 1 d U
H72 H 0.771 0.045 0.561 0.019 Uiso 1 1 calc R
H71 H 0.6592 -0.0044 0.637 0.019 Uiso 1 1 calc R
F6 F 1.2326(5) 0.0507(5) 0.7075(3) 0.0360(10) Uani 1 1 d .
N1 N 0.7485(6) 0.3699(6) 0.7878(3) 0.0171(10) Uani 1 1 d .
F2 F 1.1014(6) -0.1331(6) 0.7544(3) 0.0492(12) Uani 1 1 d .
F4 F 1.4144(6) -0.2075(6) 0.7830(3) 0.0434(10) Uani 1 1 d .
C3 C 0.8375(7) 0.4197(8) 0.7221(4) 0.0184(12) Uani 1 1 d .
N2 N 0.7309(6) 0.2242(6) 0.6737(3) 0.0181(10) Uani 1 1 d .
F5 F 1.3575(6) -0.3945(5) 0.6933(4) 0.0557(14) Uani 1 1 d .
F3 F 1.4881(6) -0.2086(6) 0.6452(3) 0.0473(11) Uani 1 1 d .
C1 C 0.6853(7) 0.2506(7) 0.7554(4) 0.0165(12) Uani 1 1 d .
F1 F 1.1734(7) -0.1336(7) 0.6160(3) 0.0653(16) Uani 1 1 d .
C2 C 0.8250(8) 0.3318(8) 0.6517(4) 0.0167(12) Uani 1 1 d .
C4 C 0.7177(8) 0.4407(9) 0.8743(4) 0.0235(13) Uani 1 1 d .
H41 H 0.5952 0.444 0.8982 0.028 Uiso 1 1 calc R
H42 H 0.6983 0.5739 0.8744 0.028 Uiso 1 1 calc R
C8 C 0.4903(12) 0.2264(12) 0.5753(5) 0.046(2) Uani 1 1 d .
H82 H 0.3909 0.2797 0.6217 0.07 Uiso 1 1 calc R
H81 H 0.4503 0.1579 0.5351 0.07 Uiso 1 1 calc R
H83 H 0.5022 0.3307 0.5465 0.07 Uiso 1 1 calc R
C5 C 0.8837(8) 0.3233(8) 0.9302(4) 0.0197(12) Uani 1 1 d .
C6 C 1.0522(8) 0.1793(8) 0.9048(4) 0.0213(12) Uani 1 1 d D
H6 H 1.089(8) 0.129(8) 0.8468(18) 0.013(14) Uiso 1 1 d D

loop_
_atom_site_aniso_label
_atom_site_aniso_U_11
_atom_site_aniso_U_22
_atom_site_aniso_U_33
_atom_site_aniso_U_23
_atom_site_aniso_U_13
_atom_site_aniso_U_12
Br5 0.0337(3) 0.0440(4) 0.0324(4) 0.0164(3) -0.0190(3) -0.0184(3)
Br4 0.0397(4) 0.0649(5) 0.0133(3) -0.0127(3) 0.0052(3) -0.0338(4)
Br3 0.0280(3) 0.0297(3) 0.0431(5) 0.0048(3) -0.0095(3) -0.0199(3)
Br1 0.0340(3) 0.0412(4) 0.0290(4) 0.0115(3) -0.0057(3) -0.0262(3)
Br2 0.0415(4) 0.0498(4) 0.0229(4) 0.0077(3) 0.0020(3) -0.0190(3)
P 0.0172(7) 0.0162(7) 0.0308(10) -0.0045(6) -0.0052(7) -0.0023(6)
C7 0.0163(17) 0.0125(17) 0.0122(19) 0.0010(14) 0.0070(15) -0.0021(14)
F6 0.035(2) 0.0194(18) 0.047(3) 0.0013(17) -0.0063(19) -0.0075(16)
N1 0.015(2) 0.023(2) 0.013(3) -0.003(2) -0.0007(19) -0.009(2)
F2 0.030(2) 0.042(2) 0.078(4) -0.013(2) 0.016(2) -0.0198(19)
F4 0.042(2) 0.042(2) 0.038(3) 0.010(2) -0.019(2) -0.012(2)
C3 0.013(2) 0.021(3) 0.020(3) 0.004(2) -0.005(2) -0.007(2)
N2 0.018(2) 0.019(2) 0.015(3) 0.0002(19) -0.0030(19) -0.007(2)
F5 0.037(2) 0.0180(19) 0.108(5) -0.015(2) -0.001(2) -0.0099(18)
F3 0.034(2) 0.048(2) 0.048(3) -0.005(2) 0.016(2) -0.010(2)
C1 0.014(2) 0.018(3) 0.019(3) 0.002(2) -0.003(2) -0.008(2)
F1 0.052(3) 0.065(3) 0.050(3) -0.022(3) -0.032(2) -0.001(2)
C2 0.016(2) 0.019(3) 0.013(3) 0.005(2) 0.000(2) -0.007(2)
C4 0.022(3) 0.031(3) 0.016(3) -0.008(3) 0.001(2) -0.011(3)
C8 0.063(5) 0.056(5) 0.036(5) -0.007(4) -0.010(4) -0.041(4)
C5 0.021(3) 0.031(3) 0.013(3) -0.004(2) -0.001(2) -0.016(3)
C6 0.024(3) 0.028(3) 0.016(3) 0.002(3) -0.005(2) -0.015(3)

loop_
_atom_type_symbol
_atom_type_description
_atom_type_scat_dispersion_real
_atom_type_scat_dispersion_imag
_atom_type_scat_source
C C 0.0033 0.0016 'International Tables Vol C Tables 4.2.6.8 and 6.1.1.4'
H H 0 0 'International Tables Vol C Tables 4.2.6.8 and 6.1.1.4'
N N 0.0061 0.0033 'International Tables Vol C Tables 4.2.6.8 and 6.1.1.4'
F F 0.0171 0.0103 'International Tables Vol C Tables 4.2.6.8 and 6.1.1.4'
P P 0.1023 0.0942 'International Tables Vol C Tables 4.2.6.8 and 6.1.1.4'
Br Br -0.2901 2.4595 'International Tables Vol C Tables 4.2.6.8 and 6.1.1.4'

loop_
_geom_angle_atom_site_label_1
_geom_angle_atom_site_label_2
_geom_angle_atom_site_label_3
_geom_angle
F1 P F3 91.4(3)
F1 P F5 91.0(3)
F3 P F5 90.2(2)
F1 P F4 178.9(3)
F3 P F4 89.5(3)
F5 P F4 89.6(3)
F1 P F6 90.3(3)
F3 P F6 90.9(2)
F5 P F6 178.2(3)
F4 P F6 89.0(2)
F1 P F2 89.4(3)
F3 P F2 179.0(3)
F5 P F2 90.4(2)
F4 P F2 89.7(3)
F6 P F2 88.5(2)
C8 C7 N2 107.4(5)
C8 C7 H72 110.2
N2 C7 H72 110.2
C8 C7 H71 110.2
N2 C7 H71 110.2
H72 C7 H71 108.5
C1 N1 C3 107.1(5)
C1 N1 C4 126.1(5)
C3 N1 C4 126.7(5)
C2 C3 N1 107.7(5)
C2 C3 Br3 128.9(4)
N1 C3 Br3 123.4(5)
C1 N2 C2 107.9(5)
C1 N2 C7 126.4(4)
C2 N2 C7 125.5(5)
N2 C1 N1 109.6(5)
N2 C1 Br1 125.6(4)
N1 C1 Br1 124.7(4)
C3 C2 N2 107.7(5)
C3 C2 Br2 128.7(4)
N2 C2 Br2 123.5(4)
N1 C4 C5 113.9(5)
N1 C4 H41 108.8
C5 C4 H41 108.8
N1 C4 H42 108.8
C5 C4 H42 108.8
H41 C4 H42 107.7
C7 C8 H82 109.5
C7 C8 H81 109.5
H82 C8 H81 109.5
C7 C8 H83 109.5
H82 C8 H83 109.5
H81 C8 H83 109.5
C6 C5 C4 125.2(6)
C6 C5 Br4 122.8(5)
C4 C5 Br4 112.0(4)
C5 C6 Br5 124.6(5)
C5 C6 H6 126(3)
Br5 C6 H6 110(3)

loop_
_geom_bond_atom_site_label_1
_geom_bond_atom_site_label_2
_geom_bond_distance
Br5 C6 1.870(6)
Br4 C5 1.884(6)
Br3 C3 1.841(6)
Br1 C1 1.834(5)
Br2 C2 1.842(5)
P F1 1.583(5)
P F3 1.584(4)
P F5 1.591(4)
P F4 1.591(5)
P F6 1.594(4)
P F2 1.604(4)
C7 C8 1.380(10)
C7 N2 1.652(8)
C7 H72 0.99
C7 H71 0.99
N1 C1 1.352(7)
N1 C3 1.381(7)
N1 C4 1.449(8)
C3 C2 1.342(8)
N2 C1 1.319(7)
N2 C2 1.385(7)
C4 C5 1.495(8)
C4 H41 0.99
C4 H42 0.99
C8 H82 0.98
C8 H81 0.98
C8 H83 0.98
C5 C6 1.311(8)
C6 H6 0.98(2)

loop_
_geom_torsion_atom_site_label_1
_geom_torsion_atom_site_label_2
_geom_torsion_atom_site_label_3
_geom_torsion_atom_site_label_4
_geom_torsion
C1 N1 C3 C2 0.5(6)
C4 N1 C3 C2 -176.1(5)
C1 N1 C3 Br3 -178.0(4)
C4 N1 C3 Br3 5.4(7)
C8 C7 N2 C1 89.7(7)
C8 C7 N2 C2 -84.4(6)
C2 N2 C1 N1 -0.8(6)
C7 N2 C1 N1 -175.7(4)
C2 N2 C1 Br1 177.6(4)
C7 N2 C1 Br1 2.7(7)
C3 N1 C1 N2 0.2(6)
C4 N1 C1 N2 176.8(5)
C3 N1 C1 Br1 -178.2(4)
C4 N1 C1 Br1 -1.6(8)
N1 C3 C2 N2 -1.0(6)
Br3 C3 C2 N2 177.4(4)
N1 C3 C2 Br2 179.5(4)
Br3 C3 C2 Br2 -2.1(8)
C1 N2 C2 C3 1.1(6)
C7 N2 C2 C3 176.1(4)
C1 N2 C2 Br2 -179.4(4)
C7 N2 C2 Br2 -4.4(7)
C1 N1 C4 C5 94.0(6)
C3 N1 C4 C5 -90.0(7)
N1 C4 C5 C6 6.2(8)
N1 C4 C5 Br4 -175.1(4)
C4 C5 C6 Br5 177.3(4)
Br4 C5 C6 Br5 -1.3(7)
